data_7718882
loop_
_publ_author_name
'Ilmi, Rashid'
'Kans&#x131;z, Sevgi'
'Al Rasbi, Nawal K.'
'Anjum, Sadiya'
'Van Deun, Rik'
'Khan, Muhammad S.'

_publ_section_title
;
 Efficient 0.4 &#x3bc;m-1.6 &#x3bc;m emission from muffin-shaped
 nine-coordinated ternary samarium(III) and erbium(III) complexes.
;
_journal_issue 26
_journal_name_full 'Dalton transactions (Cambridge, England : 2003)'
_journal_page_first 10370
_journal_page_last 10380
_journal_paper_doi 10.1039/d5dt00710k
_journal_volume 54
_journal_year 2025
_chemical_formula_moiety 'C33 H15 F9 N6 O6 Sm, C H4 O'
_chemical_formula_sum 'C34 H19 F9 N6 O7 Sm'
_chemical_formula_weight 944.90
_space_group_crystal_system triclinic
_space_group_IT_number 2
_space_group_name_Hall '-P 1'
_space_group_name_H-M_alt 'P -1'
_atom_sites_solution_hydrogens geom
_audit_creation_date 2024-12-22
_audit_creation_method
;
Olex2 1.5
(compiled 2024.02.16 svn.r378c4104 for OlexSys, GUI svn.r6928)
;
_audit_update_record
;
2025-03-03 deposited with the CCDC.	2025-05-22 downloaded from the CCDC.
;
_cell_angle_alpha 107.90(3)
_cell_angle_beta 101.30(3)
_cell_angle_gamma 91.00(3)
_cell_formula_units_Z 2
_cell_length_a 11.610(2)
_cell_length_b 13.170(3)
_cell_length_c 13.600(3)
_cell_measurement_reflns_used 6113
_cell_measurement_temperature 298(2)
_cell_measurement_theta_max 50
_cell_measurement_theta_min 3.5
_cell_volume 1933.7(8)
_computing_molecular_graphics 'Olex2 1.5 (Dolomanov et al., 2009)'
_computing_publication_material 'Olex2 1.5 (Dolomanov et al., 2009)'
_computing_structure_refinement 'SHELXL-2018/3 (Sheldrick, 2018)'
_diffrn_ambient_temperature 298(2)
_diffrn_detector_area_resol_mean 6.67
_diffrn_measured_fraction_theta_full 0.991
_diffrn_measured_fraction_theta_max 0.991
_diffrn_measurement_device_type 'stoe ipds ii'
_diffrn_measurement_method 'w scan'
_diffrn_radiation_type MoK\a
_diffrn_radiation_wavelength 0.71073
_diffrn_reflns_av_R_equivalents 0.0857
_diffrn_reflns_av_unetI/netI 0.1220
_diffrn_reflns_Laue_measured_fraction_full 0.991
_diffrn_reflns_Laue_measured_fraction_max 0.991
_diffrn_reflns_limit_h_max 12
_diffrn_reflns_limit_h_min -12
_diffrn_reflns_limit_k_max 11
_diffrn_reflns_limit_k_min -14
_diffrn_reflns_limit_l_max 15
_diffrn_reflns_limit_l_min -15
_diffrn_reflns_number 12310
_diffrn_reflns_point_group_measured_fraction_full 0.991
_diffrn_reflns_point_group_measured_fraction_max 0.991
_diffrn_reflns_theta_full 23.256
_diffrn_reflns_theta_max 23.256
_diffrn_reflns_theta_min 1.894
_diffrn_source 'sealed x-ray tube'
_exptl_absorpt_coefficient_mu 1.614
_exptl_absorpt_correction_T_max 0.73
_exptl_absorpt_correction_T_min 0.68
_exptl_absorpt_correction_type multi-scan
_exptl_crystal_colour colorless
_exptl_crystal_density_diffrn 1.621
_exptl_crystal_density_method 'not measured'
_exptl_crystal_description block
_exptl_crystal_F_000 928
_exptl_crystal_preparation Luminescent
_exptl_crystal_size_max 0.25
_exptl_crystal_size_mid 0.2
_exptl_crystal_size_min 0.2
_refine_diff_density_max 2.110
_refine_diff_density_min -1.403
_refine_diff_density_rms 0.176
_refine_ls_extinction_coef 0.0136(15)
_refine_ls_extinction_expression Fc^*^=kFc[1+0.001xFc^2^\l^3^/sin(2\q)]^-1/4^
_refine_ls_extinction_method 'SHELXL-2018/3 (Sheldrick 2018)'
_refine_ls_goodness_of_fit_ref 0.993
_refine_ls_hydrogen_treatment constr
_refine_ls_matrix_type full
_refine_ls_number_parameters 508
_refine_ls_number_reflns 5512
_refine_ls_number_restraints 0
_refine_ls_restrained_S_all 0.993
_refine_ls_R_factor_all 0.1155
_refine_ls_R_factor_gt 0.0727
_refine_ls_shift/su_max 2.539
_refine_ls_shift/su_mean 0.022
_refine_ls_structure_factor_coef Fsqd
_refine_ls_weighting_details 'w=1/[\s^2^(Fo^2^)+(0.1257P)^2^] where P=(Fo^2^+2Fc^2^)/3'
_refine_ls_weighting_scheme calc
_refine_ls_wR_factor_gt 0.1744
_refine_ls_wR_factor_ref 0.1984
_reflns_Friedel_coverage 0.000
_reflns_number_gt 3803
_reflns_number_total 5512
_reflns_threshold_expression 'I > 2\s(I)'
_cod_data_source_file d5dt00710k2.cif
_cod_data_source_block shelx
_cod_depositor_comments 'Adding full bibliography for 7718882--7718883.cif.'
_cod_database_code 7718882
_shelx_shelxl_version_number 2018/3
_shelx_space_group_comment
;
The symmetry employed for this shelxl refinement is uniquely defined
by the following loop, which should always be used as a source of
symmetry information in preference to the above space-group names.
They are only intended as comments.
;
_shelx_estimated_absorpt_t_max 0.738
_shelx_estimated_absorpt_t_min 0.688
_olex2_refinement_description
;
1. Twinned data refinement
 Scales: 0.44976
 0.55024
2.a Aromatic/amide H refined with riding coordinates:
 C1(H1), C2(H2), C3(H3), C4(H4), C10(H10), C11(H11), C12(H12), C13(H13),
 C16(H16), C17(H17), C18(H18), C19(H19), C22(H22), C27(H27), C32(H32)
2.b Idealised Me refined as rotating group:
 C1M(H1M1,H1M2,H1M3)
2.c Idealised tetrahedral OH refined as rotating group:
 O1M(H1M)
;
_olex2_submission_special_instructions 'No special instructions were received'

loop_
_space_group_symop_operation_xyz
'x, y, z'
'-x, -y, -z'

loop_
_atom_site_label
_atom_site_type_symbol
_atom_site_fract_x
_atom_site_fract_y
_atom_site_fract_z
_atom_site_U_iso_or_equiv
_atom_site_adp_type
_atom_site_occupancy
_atom_site_site_symmetry_order
_atom_site_calc_flag
_atom_site_refinement_flags_posn
_atom_site_refinement_flags_adp
_atom_site_refinement_flags_occupancy
_atom_site_disorder_assembly
_atom_site_disorder_group
Sm1 Sm 0.17715(5) 0.75231(5) 0.25885(5) 0.0368(3) Uani 1 1 d . . . . .
F1 F 0.270(2) 0.9946(14) 0.0658(16) 0.254(13) Uani 1 1 d . . . . .
F2 F 0.1622(15) 1.1128(14) 0.1093(17) 0.200(8) Uani 1 1 d . . . . .
F3 F 0.3089(16) 1.1009(14) 0.2124(12) 0.187(8) Uani 1 1 d . . . . .
F4 F 0.0547(16) 0.9124(11) 0.5682(12) 0.174(7) Uani 1 1 d . . . . .
F5 F 0.0790(13) 0.7751(14) 0.6144(9) 0.161(7) Uani 1 1 d . . . . .
F6 F -0.0917(10) 0.8165(10) 0.5665(8) 0.112(4) Uani 1 1 d . . . . .
F7 F 0.5118(13) 0.6479(18) 0.0111(15) 0.235(12) Uani 1 1 d . . . . .
F8 F 0.542(2) 0.795(2) 0.094(3) 0.285(16) Uani 1 1 d . . . . .
F9 F 0.5564(15) 0.701(3) 0.1735(17) 0.290(17) Uani 1 1 d . . . . .
O1 O 0.0153(8) 0.8505(8) 0.2585(8) 0.065(3) Uani 1 1 d . . . . .
O2 O 0.2249(9) 0.9137(8) 0.2243(8) 0.070(3) Uani 1 1 d . . . . .
O3 O -0.0014(8) 0.6352(7) 0.2166(7) 0.057(2) Uani 1 1 d . . . . .
O4 O 0.1209(8) 0.7527(8) 0.4115(7) 0.062(3) Uani 1 1 d . . . . .
O5 O 0.1141(8) 0.7158(7) 0.0774(7) 0.058(2) Uani 1 1 d . . . . .
O6 O 0.3501(8) 0.7372(8) 0.1928(7) 0.061(3) Uani 1 1 d . . . . .
O1M O 0.6287(14) 0.3379(14) 0.2456(14) 0.133(5) Uiso 1 1 d . . . . .
H1M H 0.699819 0.348851 0.251508 0.200 Uiso 1 1 calc R U . . .
N1 N 0.2163(9) 0.5534(8) 0.1856(8) 0.052(3) Uani 1 1 d . . . . .
N2 N 0.3478(9) 0.6838(8) 0.3644(8) 0.052(3) Uani 1 1 d . . . . .
N3 N 0.3018(9) 0.8896(8) 0.4251(8) 0.050(3) Uani 1 1 d . . . . .
N4 N 0.4848(9) 0.5550(9) 0.3678(9) 0.055(3) Uani 1 1 d . . . . .
N5 N 0.5223(9) 0.7241(8) 0.4966(8) 0.050(3) Uani 1 1 d . . . . .
C1 C 0.1498(12) 0.4889(11) 0.0966(10) 0.059(4) Uani 1 1 d . . . . .
H1 H 0.084201 0.515432 0.064547 0.071 Uiso 1 1 calc R U . . .
C1M C 0.605(2) 0.239(2) 0.2572(19) 0.144(9) Uiso 1 1 d . . . . .
H1M1 H 0.651341 0.236274 0.322843 0.216 Uiso 1 1 calc R U . . .
H1M2 H 0.624472 0.183443 0.199700 0.216 Uiso 1 1 calc R U . . .
H1M3 H 0.522834 0.229165 0.256936 0.216 Uiso 1 1 calc R U . . .
C2 C 0.1727(13) 0.3843(12) 0.0486(11) 0.067(4) Uani 1 1 d . . . . .
H2 H 0.120533 0.339856 -0.010663 0.080 Uiso 1 1 calc R U . . .
C3 C 0.2741(13) 0.3487(12) 0.0910(12) 0.065(4) Uani 1 1 d . . . . .
H3 H 0.294908 0.280762 0.057696 0.078 Uiso 1 1 calc R U . . .
C4 C 0.3445(12) 0.4119(10) 0.1813(11) 0.059(4) Uani 1 1 d . . . . .
H4 H 0.412413 0.387335 0.212052 0.071 Uiso 1 1 calc R U . . .
C5 C 0.3135(11) 0.5141(12) 0.2273(10) 0.056(4) Uani 1 1 d . . . . .
C6 C 0.3855(10) 0.5878(10) 0.3236(10) 0.046(3) Uani 1 1 d . . . . .
C7 C 0.5490(11) 0.6237(10) 0.4548(10) 0.047(3) Uani 1 1 d . . . . .
C8 C 0.4249(11) 0.7525(10) 0.4481(10) 0.048(3) Uani 1 1 d . . . . .
C9 C 0.3908(10) 0.8612(10) 0.4902(9) 0.045(3) Uani 1 1 d . . . . .
C10 C 0.4501(12) 0.9291(10) 0.5834(9) 0.050(3) Uani 1 1 d . . . . .
H10 H 0.513016 0.906332 0.622901 0.060 Uiso 1 1 calc R U . . .
C11 C 0.4188(14) 1.0301(12) 0.6197(11) 0.073(5) Uani 1 1 d . . . . .
H11 H 0.458853 1.077085 0.684268 0.087 Uiso 1 1 calc R U . . .
C12 C 0.3229(13) 1.0628(12) 0.5567(12) 0.068(4) Uani 1 1 d . . . . .
H12 H 0.297967 1.131207 0.579431 0.082 Uiso 1 1 calc R U . . .
C13 C 0.2686(13) 0.9910(11) 0.4619(12) 0.065(4) Uani 1 1 d . . . . .
H13 H 0.206092 1.012091 0.420536 0.078 Uiso 1 1 calc R U . . .
C14 C 0.6621(11) 0.5912(12) 0.5061(11) 0.057(4) Uani 1 1 d . . . . .
N6 N 0.6923(11) 0.4944(11) 0.4546(11) 0.081(4) Uani 1 1 d . . . . .
C16 C 0.7926(18) 0.4643(15) 0.5010(15) 0.108(7) Uani 1 1 d . . . . .
H16 H 0.816402 0.397908 0.467097 0.129 Uiso 1 1 calc R U . . .
C17 C 0.8638(17) 0.5260(17) 0.5971(16) 0.096(6) Uani 1 1 d . . . . .
H17 H 0.933373 0.502567 0.626310 0.115 Uiso 1 1 calc R U . . .
C18 C 0.8257(16) 0.6233(17) 0.6462(15) 0.095(6) Uani 1 1 d . . . . .
H18 H 0.869150 0.667020 0.710907 0.114 Uiso 1 1 calc R U . . .
C19 C 0.7236(12) 0.6556(13) 0.5996(11) 0.068(4) Uani 1 1 d . . . . .
H19 H 0.697223 0.721227 0.632239 0.082 Uiso 1 1 calc R U . . .
C20 C -0.1609(14) 0.9195(16) 0.1928(16) 0.102(7) Uani 1 1 d . . . . .
C21 C -0.0292(14) 0.9127(14) 0.2110(12) 0.068(4) Uani 1 1 d . . . . .
C22 C 0.0371(14) 0.9727(13) 0.1719(13) 0.074(5) Uani 1 1 d . . . . .
H22 H -0.001997 1.015507 0.135323 0.089 Uiso 1 1 calc R U . . .
C23 C 0.1565(16) 0.9733(13) 0.1834(12) 0.072(4) Uani 1 1 d . . . . .
C24 C 0.2235(19) 1.0411(16) 0.1422(15) 0.086(5) Uani 1 1 d . . . . .
C25 C 0.0159(18) 0.8094(15) 0.5475(14) 0.082(5) Uani 1 1 d . . . . .
C26 C 0.0198(13) 0.7456(11) 0.4304(11) 0.057(4) Uani 1 1 d . . . . .
C27 C -0.0823(14) 0.6892(12) 0.3647(13) 0.069(4) Uani 1 1 d . . . . .
H27 H -0.150713 0.689770 0.390682 0.082 Uiso 1 1 calc R U . . .
C28 C -0.0838(13) 0.6316(12) 0.2597(12) 0.061(4) Uani 1 1 d . . . . .
C29 C -0.1982(14) 0.5612(17) 0.1944(15) 0.101(7) Uani 1 1 d . . . . .
C30 C 0.0864(15) 0.7195(17) -0.1003(14) 0.094(6) Uani 1 1 d . . . . .
C31 C 0.1644(14) 0.7138(11) 0.0028(11) 0.058(4) Uani 1 1 d . . . . .
C32 C 0.2876(15) 0.7092(13) 0.0086(11) 0.072(5) Uani 1 1 d . . . . .
H32 H 0.316142 0.697728 -0.052875 0.087 Uiso 1 1 calc R U . . .
C33 C 0.3660(11) 0.7212(11) 0.1022(12) 0.058(4) Uani 1 1 d . . . . .
C34 C 0.4864(18) 0.710(3) 0.0911(16) 0.116(9) Uani 1 1 d . . . . .

loop_
_atom_site_aniso_label
_atom_site_aniso_U_11
_atom_site_aniso_U_22
_atom_site_aniso_U_33
_atom_site_aniso_U_23
_atom_site_aniso_U_13
_atom_site_aniso_U_12
Sm1 0.0286(4) 0.0384(4) 0.0402(4) 0.0123(3) 0.0000(2) 0.0037(2)
F1 0.45(3) 0.141(15) 0.219(19) 0.033(14) 0.22(2) -0.064(19)
F2 0.171(15) 0.162(15) 0.33(2) 0.183(18) 0.038(15) 0.015(12)
F3 0.214(17) 0.171(14) 0.143(12) 0.054(11) -0.031(12) -0.113(13)
F4 0.244(18) 0.091(10) 0.159(13) -0.028(9) 0.094(12) -0.046(11)
F5 0.163(12) 0.242(17) 0.069(7) 0.039(9) 0.014(7) 0.119(12)
F6 0.100(8) 0.120(9) 0.105(8) 0.005(7) 0.045(7) 0.015(7)
F7 0.097(10) 0.32(3) 0.186(16) -0.090(16) 0.060(11) -0.002(12)
F8 0.161(19) 0.28(3) 0.39(4) 0.05(3) 0.12(2) -0.09(2)
F9 0.095(11) 0.61(5) 0.22(2) 0.18(3) 0.073(13) 0.17(2)
O1 0.063(6) 0.068(7) 0.074(7) 0.036(6) 0.016(5) 0.023(5)
O2 0.087(7) 0.063(7) 0.063(6) 0.028(5) 0.015(6) -0.003(6)
O3 0.046(5) 0.066(6) 0.057(6) 0.012(5) 0.021(5) 0.012(5)
O4 0.050(6) 0.076(7) 0.059(6) 0.020(5) 0.010(5) 0.010(5)
O5 0.049(5) 0.064(6) 0.052(6) 0.016(5) -0.005(5) -0.004(5)
O6 0.052(6) 0.082(7) 0.047(5) 0.017(5) 0.012(5) 0.011(5)
N1 0.037(6) 0.046(6) 0.061(7) 0.008(5) -0.001(5) 0.007(5)
N2 0.049(6) 0.037(6) 0.056(7) 0.005(5) -0.004(5) 0.000(5)
N3 0.052(7) 0.044(7) 0.052(6) 0.014(5) 0.012(5) 0.008(5)
N4 0.050(7) 0.047(7) 0.063(7) 0.017(6) -0.001(6) 0.012(6)
N5 0.052(7) 0.045(7) 0.053(7) 0.020(5) 0.001(5) 0.002(5)
C1 0.048(8) 0.056(9) 0.046(8) -0.009(7) -0.013(6) 0.011(7)
C2 0.064(10) 0.066(10) 0.054(9) 0.002(8) 0.000(7) -0.009(8)
C3 0.063(10) 0.046(9) 0.081(11) 0.013(8) 0.013(8) 0.000(8)
C4 0.054(8) 0.040(8) 0.067(9) -0.002(7) 0.006(7) 0.004(7)
C5 0.036(7) 0.065(10) 0.056(8) 0.015(7) -0.004(6) -0.007(7)
C6 0.037(7) 0.037(7) 0.052(8) 0.004(6) 0.000(6) 0.008(6)
C7 0.043(7) 0.039(8) 0.052(8) 0.015(6) -0.004(6) 0.000(6)
C8 0.049(8) 0.052(8) 0.043(7) 0.019(6) 0.004(6) 0.007(7)
C9 0.037(7) 0.052(8) 0.042(7) 0.014(6) -0.002(6) -0.001(6)
C10 0.059(8) 0.043(8) 0.040(7) 0.006(6) 0.002(6) 0.013(7)
C11 0.080(11) 0.059(10) 0.052(9) -0.010(8) -0.001(8) -0.007(9)
C12 0.070(10) 0.044(9) 0.078(11) 0.003(8) 0.016(9) -0.002(8)
C13 0.063(9) 0.053(10) 0.076(11) 0.016(8) 0.013(8) 0.009(8)
C14 0.046(8) 0.064(10) 0.058(9) 0.025(8) -0.007(7) 0.007(7)
N6 0.059(8) 0.070(9) 0.100(10) 0.023(8) -0.011(7) 0.022(7)
C16 0.128(17) 0.078(13) 0.103(15) 0.027(11) -0.010(13) 0.053(13)
C17 0.086(13) 0.102(16) 0.102(14) 0.057(13) -0.013(11) 0.014(12)
C18 0.084(13) 0.099(15) 0.084(12) 0.026(11) -0.020(10) -0.003(11)
C19 0.056(9) 0.072(10) 0.065(10) 0.020(8) -0.012(8) 0.014(8)
C20 0.055(10) 0.108(15) 0.140(17) 0.041(13) 0.012(11) 0.043(10)
C21 0.072(10) 0.077(11) 0.055(9) 0.010(8) 0.025(8) 0.017(9)
C22 0.063(11) 0.067(11) 0.088(12) 0.031(9) -0.004(9) 0.012(8)
C23 0.091(13) 0.059(10) 0.068(10) 0.033(8) 0.001(9) -0.003(9)
C24 0.109(15) 0.079(13) 0.075(12) 0.033(11) 0.015(11) 0.007(12)
C25 0.092(14) 0.079(13) 0.082(12) 0.021(10) 0.040(11) 0.012(11)
C26 0.057(9) 0.051(9) 0.066(10) 0.018(7) 0.019(8) 0.013(7)
C27 0.063(10) 0.058(10) 0.084(12) 0.027(9) 0.005(9) 0.004(8)
C28 0.052(9) 0.056(9) 0.067(10) 0.014(8) 0.002(8) 0.007(7)
C29 0.053(10) 0.122(16) 0.095(13) -0.005(12) 0.005(9) -0.035(10)
C30 0.074(11) 0.130(17) 0.082(12) 0.059(12) -0.015(9) -0.012(11)
C31 0.075(11) 0.050(9) 0.047(8) 0.016(7) 0.008(8) 0.000(8)
C32 0.084(12) 0.073(11) 0.045(9) 0.001(8) 0.008(8) 0.008(9)
C33 0.041(8) 0.061(10) 0.066(10) 0.004(7) 0.021(7) 0.016(7)
C34 0.064(13) 0.21(3) 0.064(12) 0.024(15) 0.011(10) 0.003(16)

loop_
_atom_type_symbol
_atom_type_description
_atom_type_scat_dispersion_real
_atom_type_scat_dispersion_imag
_atom_type_scat_source
C C 0.0033 0.0016 'International Tables Vol C Tables 4.2.6.8 and 6.1.1.4'
H H 0.0000 0.0000 'International Tables Vol C Tables 4.2.6.8 and 6.1.1.4'
N N 0.0061 0.0033 'International Tables Vol C Tables 4.2.6.8 and 6.1.1.4'
O O 0.0106 0.0060 'International Tables Vol C Tables 4.2.6.8 and 6.1.1.4'
F F 0.0171 0.0103 'International Tables Vol C Tables 4.2.6.8 and 6.1.1.4'
Sm Sm -0.1638 3.4418 'International Tables Vol C Tables 4.2.6.8 and 6.1.1.4'

loop_
_geom_angle_atom_site_label_1
_geom_angle_atom_site_label_2
_geom_angle_atom_site_label_3
_geom_angle
_geom_angle_site_symmetry_1
_geom_angle_site_symmetry_3
_geom_angle_publ_flag
O1 Sm1 O2 71.1(4) . . ?
O1 Sm1 O3 70.0(3) . . ?
O1 Sm1 O5 81.0(3) . . ?
O1 Sm1 O6 138.7(3) . . ?
O1 Sm1 N1 136.5(3) . . ?
O1 Sm1 N2 148.4(4) . . ?
O1 Sm1 N3 94.2(3) . . ?
O2 Sm1 O3 134.2(3) . . ?
O2 Sm1 N1 135.6(4) . . ?
O2 Sm1 N2 115.1(4) . . ?
O2 Sm1 N3 69.2(3) . . ?
O3 Sm1 N1 68.5(3) . . ?
O3 Sm1 N2 110.7(3) . . ?
O3 Sm1 N3 136.4(3) . . ?
O4 Sm1 O1 77.1(3) . . ?
O4 Sm1 O2 122.4(3) . . ?
O4 Sm1 O3 70.1(3) . . ?
O4 Sm1 O5 144.8(3) . . ?
O4 Sm1 O6 137.8(3) . . ?
O4 Sm1 N1 100.2(4) . . ?
O4 Sm1 N2 73.9(3) . . ?
O4 Sm1 N3 66.8(3) . . ?
O5 Sm1 O2 74.3(3) . . ?
O5 Sm1 O3 76.7(3) . . ?
O5 Sm1 O6 75.0(3) . . ?
O5 Sm1 N1 77.5(3) . . ?
O5 Sm1 N2 130.5(3) . . ?
O5 Sm1 N3 142.6(3) . . ?
O6 Sm1 O2 70.4(4) . . ?
O6 Sm1 O3 133.2(3) . . ?
O6 Sm1 N1 69.6(3) . . ?
O6 Sm1 N2 65.0(3) . . ?
O6 Sm1 N3 85.6(3) . . ?
N2 Sm1 N1 62.3(3) . . ?
N2 Sm1 N3 62.9(3) . . ?
N3 Sm1 N1 125.2(3) . . ?
C21 O1 Sm1 136.7(10) . . ?
C23 O2 Sm1 129.7(10) . . ?
C28 O3 Sm1 134.9(9) . . ?
C26 O4 Sm1 130.3(9) . . ?
C31 O5 Sm1 134.6(9) . . ?
C33 O6 Sm1 131.3(9) . . ?
C1M O1M H1M 109.2 . . ?
C1 N1 Sm1 121.2(8) . . ?
C1 N1 C5 116.5(11) . . ?
C5 N1 Sm1 121.7(8) . . ?
C6 N2 Sm1 121.0(8) . . ?
C6 N2 C8 115.2(10) . . ?
C8 N2 Sm1 121.0(8) . . ?
C9 N3 Sm1 122.2(8) . . ?
C9 N3 C13 116.2(11) . . ?
C13 N3 Sm1 120.7(9) . . ?
C7 N4 C6 117.0(11) . . ?
C8 N5 C7 116.6(11) . . ?
N1 C1 H1 118.1 . . ?
N1 C1 C2 123.8(12) . . ?
C2 C1 H1 118.1 . . ?
O1M C1M H1M1 110.8 . . ?
O1M C1M H1M2 110.6 . . ?
O1M C1M H1M3 110.4 . . ?
H1M1 C1M H1M2 108.4 . . ?
H1M1 C1M H1M3 108.3 . . ?
H1M2 C1M H1M3 108.4 . . ?
C1 C2 H2 121.1 . . ?
C3 C2 C1 117.9(13) . . ?
C3 C2 H2 121.1 . . ?
C2 C3 H3 119.9 . . ?
C4 C3 C2 120.1(14) . . ?
C4 C3 H3 120.0 . . ?
C3 C4 H4 120.6 . . ?
C3 C4 C5 118.7(13) . . ?
C5 C4 H4 120.6 . . ?
N1 C5 C4 122.9(12) . . ?
N1 C5 C6 115.0(12) . . ?
C4 C5 C6 122.2(12) . . ?
N2 C6 N4 123.4(11) . . ?
N2 C6 C5 118.4(11) . . ?
N4 C6 C5 118.2(11) . . ?
N4 C7 N5 123.5(11) . . ?
N4 C7 C14 119.0(11) . . ?
N5 C7 C14 117.4(11) . . ?
N2 C8 C9 117.0(10) . . ?
N5 C8 N2 123.7(12) . . ?
N5 C8 C9 119.1(11) . . ?
N3 C9 C8 114.8(10) . . ?
C10 C9 N3 123.6(12) . . ?
C10 C9 C8 121.5(11) . . ?
C9 C10 H10 119.8 . . ?
C9 C10 C11 120.5(12) . . ?
C11 C10 H10 119.8 . . ?
C10 C11 H11 120.8 . . ?
C10 C11 C12 118.3(13) . . ?
C12 C11 H11 120.9 . . ?
C11 C12 H12 120.9 . . ?
C13 C12 C11 118.3(14) . . ?
C13 C12 H12 120.9 . . ?
N3 C13 H13 118.4 . . ?
C12 C13 N3 123.1(14) . . ?
C12 C13 H13 118.4 . . ?
N6 C14 C7 115.4(12) . . ?
N6 C14 C19 124.4(12) . . ?
C19 C14 C7 120.2(13) . . ?
C16 N6 C14 115.6(14) . . ?
N6 C16 H16 117.8 . . ?
N6 C16 C17 124.4(17) . . ?
C17 C16 H16 117.8 . . ?
C16 C17 H17 121.7 . . ?
C18 C17 C16 116.6(16) . . ?
C18 C17 H17 121.7 . . ?
C17 C18 H18 120.1 . . ?
C19 C18 C17 119.8(17) . . ?
C19 C18 H18 120.1 . . ?
C14 C19 C18 119.2(16) . . ?
C14 C19 H19 120.4 . . ?
C18 C19 H19 120.4 . . ?
O1 C21 C20 118.8(16) . . ?
O1 C21 C22 122.4(14) . . ?
C22 C21 C20 118.8(16) . . ?
C21 C22 H22 117.9 . . ?
C23 C22 C21 124.2(15) . . ?
C23 C22 H22 117.9 . . ?
O2 C23 C22 127.0(15) . . ?
O2 C23 C24 111.0(16) . . ?
C22 C23 C24 121.9(16) . . ?
F1 C24 F2 103.6(19) . . ?
F1 C24 F3 105(2) . . ?
F1 C24 C23 117.3(18) . . ?
F2 C24 C23 114.6(19) . . ?
F3 C24 F2 101.6(18) . . ?
F3 C24 C23 113.4(16) . . ?
F4 C25 C26 109.0(15) . . ?
F5 C25 F4 107.3(19) . . ?
F5 C25 F6 108.9(16) . . ?
F5 C25 C26 113.7(15) . . ?
F6 C25 F4 103.1(16) . . ?
F6 C25 C26 114.0(16) . . ?
O4 C26 C25 112.3(13) . . ?
O4 C26 C27 129.5(14) . . ?
C27 C26 C25 118.2(15) . . ?
C26 C27 H27 119.7 . . ?
C26 C27 C28 120.5(15) . . ?
C28 C27 H27 119.7 . . ?
O3 C28 C27 123.7(14) . . ?
O3 C28 C29 119.0(14) . . ?
C27 C28 C29 117.3(15) . . ?
O5 C31 C30 117.1(14) . . ?
O5 C31 C32 124.6(13) . . ?
C32 C31 C30 118.3(14) . . ?
C31 C32 H32 118.9 . . ?
C33 C32 C31 122.2(14) . . ?
C33 C32 H32 118.9 . . ?
O6 C33 C32 131.0(13) . . ?
O6 C33 C34 115.1(14) . . ?
C32 C33 C34 113.8(15) . . ?
F7 C34 F8 99(2) . . ?
F7 C34 F9 109(3) . . ?
F7 C34 C33 122(2) . . ?
F8 C34 F9 94(2) . . ?
F8 C34 C33 115(3) . . ?
F9 C34 C33 114.0(19) . . ?

loop_
_geom_bond_atom_site_label_1
_geom_bond_atom_site_label_2
_geom_bond_distance
_geom_bond_site_symmetry_2
_geom_bond_publ_flag
Sm1 O1 2.299(9) . ?
Sm1 O2 2.392(10) . ?
Sm1 O3 2.425(10) . ?
Sm1 O4 2.294(10) . ?
Sm1 O5 2.325(9) . ?
Sm1 O6 2.343(9) . ?
Sm1 N1 2.583(10) . ?
Sm1 N2 2.558(10) . ?
Sm1 N3 2.567(10) . ?
F1 C24 1.26(2) . ?
F2 C24 1.33(2) . ?
F3 C24 1.29(2) . ?
F4 C25 1.35(2) . ?
F5 C25 1.25(2) . ?
F6 C25 1.324(19) . ?
F7 C34 1.23(2) . ?
F8 C34 1.27(3) . ?
F9 C34 1.29(2) . ?
O1 C21 1.251(18) . ?
O2 C23 1.293(18) . ?
O3 C28 1.223(16) . ?
O4 C26 1.257(16) . ?
O5 C31 1.260(16) . ?
O6 C33 1.236(16) . ?
O1M H1M 0.8200 . ?
O1M C1M 1.39(3) . ?
N1 C1 1.327(15) . ?
N1 C5 1.347(16) . ?
N2 C6 1.335(15) . ?
N2 C8 1.362(16) . ?
N3 C9 1.361(15) . ?
N3 C13 1.365(17) . ?
N4 C6 1.335(15) . ?
N4 C7 1.322(16) . ?
N5 C7 1.338(16) . ?
N5 C8 1.315(15) . ?
C1 H1 0.9300 . ?
C1 C2 1.387(19) . ?
C1M H1M1 0.9705 . ?
C1M H1M2 0.9702 . ?
C1M H1M3 0.9700 . ?
C2 H2 0.9300 . ?
C2 C3 1.36(2) . ?
C3 H3 0.9300 . ?
C3 C4 1.350(19) . ?
C4 H4 0.9300 . ?
C4 C5 1.385(19) . ?
C5 C6 1.456(17) . ?
C7 C14 1.496(17) . ?
C8 C9 1.462(18) . ?
C9 C10 1.349(16) . ?
C10 H10 0.9300 . ?
C10 C11 1.353(19) . ?
C11 H11 0.9300 . ?
C11 C12 1.42(2) . ?
C12 H12 0.9300 . ?
C12 C13 1.365(19) . ?
C13 H13 0.9300 . ?
C14 N6 1.343(18) . ?
C14 C19 1.344(19) . ?
N6 C16 1.339(19) . ?
C16 H16 0.9300 . ?
C16 C17 1.40(2) . ?
C17 H17 0.9300 . ?
C17 C18 1.38(3) . ?
C18 H18 0.9300 . ?
C18 C19 1.37(2) . ?
C19 H19 0.9300 . ?
C20 C21 1.51(2) . ?
C21 C22 1.38(2) . ?
C22 H22 0.9300 . ?
C22 C23 1.36(2) . ?
C23 C24 1.47(2) . ?
C25 C26 1.57(2) . ?
C26 C27 1.38(2) . ?
C27 H27 0.9300 . ?
C27 C28 1.39(2) . ?
C28 C29 1.55(2) . ?
C30 C31 1.54(2) . ?
C31 C32 1.42(2) . ?
C32 H32 0.9300 . ?
C32 C33 1.37(2) . ?
C33 C34 1.44(2) . ?

loop_
_geom_torsion_atom_site_label_1
_geom_torsion_atom_site_label_2
_geom_torsion_atom_site_label_3
_geom_torsion_atom_site_label_4
_geom_torsion
_geom_torsion_site_symmetry_1
_geom_torsion_site_symmetry_2
_geom_torsion_site_symmetry_3
_geom_torsion_site_symmetry_4
_geom_torsion_publ_flag
Sm1 O1 C21 C20 150.6(12) . . . . ?
Sm1 O1 C21 C22 -27(2) . . . . ?
Sm1 O2 C23 C22 16(2) . . . . ?
Sm1 O2 C23 C24 -159.8(11) . . . . ?
Sm1 O3 C28 C27 -14(2) . . . . ?
Sm1 O3 C28 C29 164.4(12) . . . . ?
Sm1 O4 C26 C25 -148.1(11) . . . . ?
Sm1 O4 C26 C27 34(2) . . . . ?
Sm1 O5 C31 C30 -161.6(11) . . . . ?
Sm1 O5 C31 C32 17(2) . . . . ?
Sm1 O6 C33 C32 2(3) . . . . ?
Sm1 O6 C33 C34 -176.1(17) . . . . ?
Sm1 N1 C1 C2 174.1(12) . . . . ?
Sm1 N1 C5 C4 -171.3(11) . . . . ?
Sm1 N1 C5 C6 7.5(16) . . . . ?
Sm1 N2 C6 N4 169.3(10) . . . . ?
Sm1 N2 C6 C5 -12.2(17) . . . . ?
Sm1 N2 C8 N5 -170.9(10) . . . . ?
Sm1 N2 C8 C9 14.1(16) . . . . ?
Sm1 N3 C9 C8 11.5(15) . . . . ?
Sm1 N3 C9 C10 -173.2(10) . . . . ?
Sm1 N3 C13 C12 171.5(11) . . . . ?
F4 C25 C26 O4 56(2) . . . . ?
F4 C25 C26 C27 -125.1(18) . . . . ?
F5 C25 C26 O4 -63(2) . . . . ?
F5 C25 C26 C27 115.2(19) . . . . ?
F6 C25 C26 O4 170.9(14) . . . . ?
F6 C25 C26 C27 -11(2) . . . . ?
O1 C21 C22 C23 -2(3) . . . . ?
O2 C23 C24 F1 65(3) . . . . ?
O2 C23 C24 F2 -173.0(17) . . . . ?
O2 C23 C24 F3 -57(2) . . . . ?
O4 C26 C27 C28 -2(2) . . . . ?
O5 C31 C32 C33 -9(2) . . . . ?
O6 C33 C34 F7 145(3) . . . . ?
O6 C33 C34 F8 -96(3) . . . . ?
O6 C33 C34 F9 11(4) . . . . ?
N1 C1 C2 C3 -5(2) . . . . ?
N1 C5 C6 N2 3.1(19) . . . . ?
N1 C5 C6 N4 -178.4(13) . . . . ?
N2 C8 C9 N3 -16.4(18) . . . . ?
N2 C8 C9 C10 168.2(13) . . . . ?
N3 C9 C10 C11 3(2) . . . . ?
N4 C7 C14 N6 4(2) . . . . ?
N4 C7 C14 C19 -174.0(14) . . . . ?
N5 C7 C14 N6 -172.4(13) . . . . ?
N5 C7 C14 C19 10(2) . . . . ?
N5 C8 C9 N3 168.5(12) . . . . ?
N5 C8 C9 C10 -7(2) . . . . ?
C1 N1 C5 C4 0(2) . . . . ?
C1 N1 C5 C6 178.7(13) . . . . ?
C1 C2 C3 C4 5(2) . . . . ?
C2 C3 C4 C5 -2(2) . . . . ?
C3 C4 C5 N1 0(2) . . . . ?
C3 C4 C5 C6 -178.9(13) . . . . ?
C4 C5 C6 N2 -178.2(14) . . . . ?
C4 C5 C6 N4 0(2) . . . . ?
C5 N1 C1 C2 3(2) . . . . ?
C6 N2 C8 N5 -10(2) . . . . ?
C6 N2 C8 C9 175.5(12) . . . . ?
C6 N4 C7 N5 -3(2) . . . . ?
C6 N4 C7 C14 -179.0(12) . . . . ?
C7 N4 C6 N2 -2(2) . . . . ?
C7 N4 C6 C5 179.6(12) . . . . ?
C7 N5 C8 N2 5(2) . . . . ?
C7 N5 C8 C9 179.8(12) . . . . ?
C7 C14 N6 C16 -179.1(15) . . . . ?
C7 C14 C19 C18 178.7(15) . . . . ?
C8 N2 C6 N4 8(2) . . . . ?
C8 N2 C6 C5 -173.6(12) . . . . ?
C8 N5 C7 N4 2(2) . . . . ?
C8 N5 C7 C14 177.5(12) . . . . ?
C8 C9 C10 C11 178.5(14) . . . . ?
C9 N3 C13 C12 2(2) . . . . ?
C9 C10 C11 C12 -1(2) . . . . ?
C10 C11 C12 C13 -1(2) . . . . ?
C11 C12 C13 N3 0(2) . . . . ?
C13 N3 C9 C8 -179.5(12) . . . . ?
C13 N3 C9 C10 -4(2) . . . . ?
C14 N6 C16 C17 1(3) . . . . ?
N6 C14 C19 C18 1(3) . . . . ?
N6 C16 C17 C18 1(3) . . . . ?
C16 C17 C18 C19 -1(3) . . . . ?
C17 C18 C19 C14 0(3) . . . . ?
C19 C14 N6 C16 -2(3) . . . . ?
C20 C21 C22 C23 179.9(17) . . . . ?
C21 C22 C23 O2 6(3) . . . . ?
C21 C22 C23 C24 -178.4(16) . . . . ?
C22 C23 C24 F1 -111(3) . . . . ?
C22 C23 C24 F2 10(3) . . . . ?
C22 C23 C24 F3 127(2) . . . . ?
C25 C26 C27 C28 179.7(14) . . . . ?
C26 C27 C28 O3 -8(2) . . . . ?
C26 C27 C28 C29 173.9(15) . . . . ?
C30 C31 C32 C33 169.4(16) . . . . ?
C31 C32 C33 O6 0(3) . . . . ?
C31 C32 C33 C34 178(2) . . . . ?
C32 C33 C34 F7 -33(4) . . . . ?
C32 C33 C34 F8 86(3) . . . . ?
C32 C33 C34 F9 -168(3) . . . . ?

loop_
_twin_individual_id
_twin_individual_mass_fraction_refined
1 0.44976
2 0.55024
